data_2012458
loop_
_publ_author_name
'Farrell, Dorcas M. M.'
'Ferguson, George'
'Lough, Alan J.'
'Glidewell, Christopher'

_publ_section_title
;
 A structural hierarchy in the hydrogen-bonded adduct
 <i>N</i>,<i>N</i>'-dimethylpiperazine--tartaric acid--water (1/2/2):
 an <i>N</i>-component <i>N</i>-dimensional structure (<i>N</i>~= 3)
 with substructures having <i>N</i> = 1 and 2
;
_journal_issue 1
_journal_name_full 'Acta Crystallographica Section C'
_journal_page_first o6
_journal_page_last o8
_journal_paper_doi 10.1107/S0108270101017449
_journal_volume 58
_journal_year 2002
_chemical_formula_iupac 'C6 H16 N2 2+, 2C4 H5 O6 1-, 2H2 O'
_chemical_formula_moiety 'C6 H16 N2 2+, 2C4 H5 O6 1-, 2H2 O'
_chemical_formula_sum 'C14 H30 N2 O14'
_chemical_formula_weight 450.40
_chemical_name_systematic
;
N,N'-Dimethylpiperazine--tartaric acid--water (1/2/2)
;
_space_group_IT_number 2
_symmetry_cell_setting triclinic
_symmetry_space_group_name_Hall '-P 1'
_symmetry_space_group_name_H-M 'P -1'
_atom_sites_solution_hydrogens geom
_atom_sites_solution_primary direct
_atom_sites_solution_secondary difmap
_cell_angle_alpha 96.406(2)
_cell_angle_beta 106.359(2)
_cell_angle_gamma 90.430(3)
_cell_formula_units_Z 1
_cell_length_a 7.2907(3)
_cell_length_b 8.3423(4)
_cell_length_c 8.4324(4)
_cell_measurement_reflns_used 2102
_cell_measurement_temperature 150(2)
_cell_measurement_theta_max 27.49
_cell_measurement_theta_min 2.91
_cell_volume 488.63(4)
_computing_cell_refinement 'DENZO-SMN (Otwinowski & Minor, 1997)'
_computing_data_collection 'KappaCCD Server Software (Nonius, 1997)'
_computing_data_reduction DENZO-SMN
_computing_molecular_graphics 'PLATON (Spek, 2001)'
_computing_publication_material 'SHELXL97 and  PRPKAPPA (Ferguson, 1999)'
_computing_structure_refinement 'SHELXL97 (Sheldrick, 1997)'
_computing_structure_solution 'SHELXS97 (Sheldrick, 1997)'
_diffrn_ambient_temperature 150(12)
_diffrn_measured_fraction_theta_full .994
_diffrn_measured_fraction_theta_max .994
_diffrn_measurement_device_type KappaCCD
_diffrn_measurement_method '\f scans, and \w scans with \k offsets'
_diffrn_radiation_monochromator graphite
_diffrn_radiation_source 'fine-focus sealed X-ray tube'
_diffrn_radiation_type 'Mo K\a'
_diffrn_radiation_wavelength .71073
_diffrn_reflns_av_R_equivalents .049
_diffrn_reflns_av_sigmaI/netI .0549
_diffrn_reflns_limit_h_max 9
_diffrn_reflns_limit_h_min 0
_diffrn_reflns_limit_k_max 10
_diffrn_reflns_limit_k_min -10
_diffrn_reflns_limit_l_max 10
_diffrn_reflns_limit_l_min -10
_diffrn_reflns_number 6667
_diffrn_reflns_theta_full 27.49
_diffrn_reflns_theta_max 27.49
_diffrn_reflns_theta_min 2.91
_diffrn_standards_decay_% negligible
_exptl_absorpt_coefficient_mu .138
_exptl_absorpt_correction_T_max .9796
_exptl_absorpt_correction_T_min .9533
_exptl_absorpt_correction_type multi-scan
_exptl_absorpt_process_details '(DENZO-SMN; Otwinowski & Minor, 1997)'
_exptl_crystal_colour colourless
_exptl_crystal_density_diffrn 1.531
_exptl_crystal_density_method 'not measured'
_exptl_crystal_description plate
_exptl_crystal_F_000 240
_exptl_crystal_size_max .35
_exptl_crystal_size_mid .35
_exptl_crystal_size_min .15
_refine_diff_density_max .288
_refine_diff_density_min -.236
_refine_ls_extinction_coef .035(9)
_refine_ls_extinction_expression Fc^*^=kFc[1+0.001xFc^2^\l^3^/sin(2\q)]^-1/4^
_refine_ls_extinction_method SHELXL97
_refine_ls_goodness_of_fit_ref 1.034
_refine_ls_hydrogen_treatment mixed
_refine_ls_matrix_type full
_refine_ls_number_parameters 149
_refine_ls_number_reflns 2237
_refine_ls_number_restraints 0
_refine_ls_restrained_S_all 1.034
_refine_ls_R_factor_all .0611
_refine_ls_R_factor_gt .0400
_refine_ls_shift/su_max <0.001
_refine_ls_shift/su_mean .000
_refine_ls_structure_factor_coef Fsqd
_refine_ls_weighting_details 'w = 1/[\s^2^(Fo^2^)+(0.0484P)^2^+0.0973P] where P = (Fo^2^+2Fc^2^)/3'
_refine_ls_weighting_scheme calc
_refine_ls_wR_factor_gt .0974
_refine_ls_wR_factor_ref .1087
_reflns_number_gt 1691
_reflns_number_total 2237
_reflns_threshold_expression I>2\s(I)
_cod_data_source_file sk1517.cif
_cod_data_source_block I
_cod_depositor_comments
;
The following automatic conversions were performed:

'_exptl_absorpt_correction_type' value 'Multi-scan' changed to
'multi-scan' according to
/home/saulius/struct/CIF-dictionaries/cif_core.dic dictionary named
'cif_core.dic' version 2.4.1 from 2010-06-29.

Automatic conversion script
Id: cif_fix_values 1715 2011-07-08 13:25:40Z adriana 
;
_cod_database_code 2012458
_cod_database_fobs_code 2012458

loop_
_symmetry_equiv_pos_as_xyz
'x, y, z'
'-x, -y, -z'

loop_
_atom_site_label
_atom_site_fract_x
_atom_site_fract_y
_atom_site_fract_z
_atom_site_U_iso_or_equiv
_atom_site_adp_type
_atom_site_calc_flag
_atom_site_refinement_flags
_atom_site_occupancy
_atom_site_disorder_assembly
_atom_site_disorder_group
_atom_site_type_symbol
N1 .32857(18) .40117(16) .41205(17) .0199(3) Uani d . 1 . . N
C11 .3260(2) .5339(2) .5462(2) .0229(4) Uani d . 1 . . C
C12 .5211(2) .5634(2) .6709(2) .0231(4) Uani d . 1 . . C
C13 .1367(2) .3777(2) .2865(2) .0313(4) Uani d . 1 . . C
O1 -.06654(15) .01311(13) .77621(14) .0204(3) Uani d . 1 . . O
O2 -.02032(16) .27533(14) .87855(15) .0250(3) Uani d . 1 . . O
O3 .59478(15) -.00246(14) .78062(14) .0207(3) Uani d . 1 . . O
O4 .53434(15) .17035(13) .58960(14) .0200(3) Uani d . 1 . . O
O5 .34509(15) .28538(14) .88812(15) .0259(3) Uani d . 1 . . O
O6 .15410(15) .14631(13) .54491(13) .0207(3) Uani d . 1 . . O
C1 .0353(2) .14454(19) .83062(19) .0178(3) Uani d . 1 . . C
C2 .2476(2) .13263(19) .83847(19) .0183(3) Uani d . 1 . . C
C3 .2709(2) .06235(19) .67021(19) .0171(3) Uani d . 1 . . C
C4 .4815(2) .08143(18) .67629(19) .0172(3) Uani d . 1 . . C
O7 .72788(18) .38219(16) 1.06172(17) .0308(3) Uani d . 1 . . O
H1 .3574 .3061 .4602 .024 Uiso calc R 1 . . H
H11A .2318 .5047 .6040 .027 Uiso calc R 1 . . H
H11B .2856 .6342 .4958 .027 Uiso calc R 1 . . H
H12A .5169 .6557 .7544 .028 Uiso calc R 1 . . H
H12B .5552 .4670 .7301 .028 Uiso calc R 1 . . H
H13A .1038 .4772 .2349 .047 Uiso calc R 1 . . H
H13B .0404 .3514 .3415 .047 Uiso calc R 1 . . H
H13C .1400 .2892 .2007 .047 Uiso calc R 1 . . H
H3 .7076 .0115 .7768 .031 Uiso calc R 1 . . H
H5 .2662 .3567 .8955 .039 Uiso calc R 1 . . H
H6 .1245 .0864 .4538 .031 Uiso calc R 1 . . H
H2 .3072 .0588 .9227 .022 Uiso calc R 1 . . H
H3A .2305 -.0548 .6480 .021 Uiso calc R 1 . . H
H71 .618(3) .338(3) 1.011(3) .042(6) Uiso d . 1 . . H
H72 .803(4) .337(3) 1.004(3) .059(7) Uiso d . 1 . . H

loop_
_atom_site_aniso_label
_atom_site_aniso_U_11
_atom_site_aniso_U_22
_atom_site_aniso_U_33
_atom_site_aniso_U_12
_atom_site_aniso_U_13
_atom_site_aniso_U_23
N1 .0183(6) .0208(7) .0194(7) -.0022(5) .0023(5) .0049(5)
C11 .0217(8) .0240(8) .0253(9) .0008(7) .0105(7) .0031(7)
C12 .0290(9) .0230(8) .0186(8) -.0015(7) .0091(7) .0025(7)
C13 .0253(9) .0295(9) .0314(10) -.0039(7) -.0070(8) .0103(8)
O1 .0152(5) .0226(6) .0241(6) .0000(4) .0071(5) .0025(5)
O2 .0210(6) .0243(6) .0309(7) .0022(5) .0107(5) -.0002(5)
O3 .0129(5) .0286(6) .0233(6) .0026(4) .0069(5) .0093(5)
O4 .0184(5) .0205(6) .0234(6) .0000(4) .0085(5) .0055(5)
O5 .0154(5) .0255(6) .0335(7) -.0026(5) .0065(5) -.0091(5)
O6 .0179(5) .0257(6) .0166(6) .0009(5) .0021(5) .0023(5)
C1 .0149(7) .0241(8) .0151(8) .0019(6) .0046(6) .0040(6)
C2 .0143(7) .0224(8) .0176(8) -.0002(6) .0041(6) .0009(6)
C3 .0151(7) .0191(7) .0178(8) .0004(6) .0050(6) .0038(6)
C4 .0174(8) .0175(7) .0168(8) .0008(6) .0056(6) -.0003(6)
O7 .0181(6) .0394(8) .0310(7) -.0009(6) .0055(6) -.0084(6)

loop_
_atom_type_symbol
_atom_type_description
_atom_type_scat_dispersion_real
_atom_type_scat_dispersion_imag
_atom_type_scat_source
C C .0033 .0016 'International Tables Vol C Tables 4.2.6.8 and 6.1.1.4'
H H .0000 .0000 'International Tables Vol C Tables 4.2.6.8 and 6.1.1.4'
N N .0061 .0033 'International Tables Vol C Tables 4.2.6.8 and 6.1.1.4'
O O .0106 .0060 'International Tables Vol C Tables 4.2.6.8 and 6.1.1.4'

loop_
_geom_angle_atom_site_label_1
_geom_angle_atom_site_label_2
_geom_angle_atom_site_label_3
_geom_angle_site_symmetry_1
_geom_angle_site_symmetry_3
_geom_angle
_geom_angle_publ_flag
C13 N1 C11 . . 110.46(13) no
C13 N1 C12 . 2_666 110.22(13) no
C11 N1 C12 . 2_666 110.83(12) no
C13 N1 H1 . . 108.4 no
C11 N1 H1 . . 108.4 no
C12 N1 H1 2_666 . 108.4 no
N1 C11 C12 . . 111.15(13) no
N1 C11 H11A . . 109.4 no
C12 C11 H11A . . 109.4 no
N1 C11 H11B . . 109.4 no
C12 C11 H11B . . 109.4 no
H11A C11 H11B . . 108.0 no
N1 C12 C11 2_666 . 111.50(13) no
N1 C12 H12A 2_666 . 109.3 no
C11 C12 H12A . . 109.3 no
N1 C12 H12B 2_666 . 109.3 no
C11 C12 H12B . . 109.3 no
H12A C12 H12B . . 108.0 no
N1 C13 H13A . . 109.5 no
N1 C13 H13B . . 109.5 no
H13A C13 H13B . . 109.5 no
N1 C13 H13C . . 109.5 no
H13A C13 H13C . . 109.5 no
H13B C13 H13C . . 109.5 no
C4 O3 H3 . . 109.5 no
C2 O5 H5 . . 109.5 no
C3 O6 H6 . . 109.5 no
O2 C1 O1 . . 126.46(14) no
O2 C1 C2 . . 118.23(14) no
O1 C1 C2 . . 115.30(13) no
O5 C2 C3 . . 109.60(12) no
O5 C2 C1 . . 111.22(12) no
C3 C2 C1 . . 110.92(12) no
O5 C2 H2 . . 108.3 no
C3 C2 H2 . . 108.3 no
C1 C2 H2 . . 108.3 no
O6 C3 C2 . . 108.65(12) no
O6 C3 C4 . . 110.96(12) no
C2 C3 C4 . . 108.48(12) no
O6 C3 H3A . . 109.6 no
C2 C3 H3A . . 109.6 no
C4 C3 H3A . . 109.6 no
O4 C4 O3 . . 124.49(13) no
O4 C4 C3 . . 121.56(14) no
O3 C4 C3 . . 113.95(13) no
H71 O7 H72 . . 103(2) no

loop_
_geom_bond_atom_site_label_1
_geom_bond_atom_site_label_2
_geom_bond_site_symmetry_2
_geom_bond_distance
_geom_bond_publ_flag
N1 C13 . 1.494(2) no
N1 C11 . 1.496(2) no
N1 C12 2_666 1.500(2) no
N1 H1 . .93 no
C11 C12 . 1.511(2) no
C11 H11A . .99 no
C11 H11B . .99 no
C12 N1 2_666 1.500(2) no
C12 H12A . .99 no
C12 H12B . .99 no
C13 H13A . .98 no
C13 H13B . .98 no
C13 H13C . .98 no
O1 C1 . 1.2836(19) no
O2 C1 . 1.2325(19) no
O3 C4 . 1.2972(19) no
O3 H3 . .84 no
O4 C4 . 1.2281(18) no
O5 C2 . 1.4155(18) no
O5 H5 . .84 no
O6 C3 . 1.4139(19) no
O6 H6 . .84 no
C1 C2 . 1.535(2) no
C2 C3 . 1.529(2) no
C2 H2 . 1.00 no
C3 C4 . 1.528(2) no
C3 H3A . 1.00 no
O7 H71 . .86(2) no
O7 H72 . .89(3) no

loop_
_geom_hbond_atom_site_label_D
_geom_hbond_atom_site_label_H
_geom_hbond_atom_site_label_A
_geom_hbond_site_symmetry_A
_geom_hbond_distance_DH
_geom_hbond_distance_HA
_geom_hbond_distance_DA
_geom_hbond_angle_DHA
_geom_hbond_publ_flag
N1 H1 O4 . .93 1.91 2.761(2) 151 y
N1 H1 O6 . .93 2.29 2.947(2) 127 y
O3 H3 O1 1_655 .84 1.65 2.483(2) 172 y
O5 H5 O2 . .84 2.15 2.643(2) 117 y
O5 H5 O7 2_667 .84 2.17 2.836(2) 137 y
O6 H6 O1 2_556 .84 1.95 2.778(2) 168 y
O7 H71 O5 . .86(2) 1.99(2) 2.826(2) 167(2) y
O7 H72 O2 1_655 .89(3) 1.92(3) 2.805(2) 171(2) y

loop_
_geom_torsion_atom_site_label_1
_geom_torsion_atom_site_label_2
_geom_torsion_atom_site_label_3
_geom_torsion_atom_site_label_4
_geom_torsion_site_symmetry_1
_geom_torsion_site_symmetry_4
_geom_torsion
_geom_torsion_publ_flag
C13 N1 C11 C12 . . -177.87(13) no
C12 N1 C11 C12 2_666 . -55.42(19) no
N1 C11 C12 N1 . 2_666 55.80(19) no
O2 C1 C2 O5 . . -5.5(2) no
O1 C1 C2 O5 . . 175.70(13) no
O2 C1 C2 C3 . . -127.74(15) no
O1 C1 C2 C3 . . 53.45(18) no
O5 C2 C3 O6 . . -73.96(15) no
C1 C2 C3 O6 . . 49.23(16) no
O5 C2 C3 C4 . . 46.77(17) no
C1 C2 C3 C4 . . 169.96(12) no
O6 C3 C4 O4 . . 5.4(2) no
C2 C3 C4 O4 . . -113.93(16) no
O6 C3 C4 O3 . . -175.25(12) no
C2 C3 C4 O3 . . 65.47(17) no
